data_2214036
loop_
_publ_author_name
'Jing, Zuo-Liang'
'Zhang, Shu-Juan'
'Yang, Nan'
'Feng, Shou-Chun'

_publ_section_title
;
 3-[(2,4-Dinitrophenyl)hydrazono]-4,4,4-trifluoro-1-phenylbutan-1-one
;
_journal_coeditor_code AT2327
_journal_issue 7
_journal_name_full 'Acta Crystallographica Section E'
_journal_page_first o3203
_journal_page_last o3203
_journal_paper_doi 10.1107/S1600536807028747
_journal_volume 63
_journal_year 2007
_chemical_formula_iupac 'C16 H11 F3 N4 O5'
_chemical_formula_moiety 'C16 H11 F3 N4 O5'
_chemical_formula_sum 'C16 H11 F3 N4 O5'
_chemical_formula_weight 396.29
_chemical_name_systematic
;
3-[(2,4-Dinitrophenyl)hydrazono]-4,4,4-trifluoro-1-phenylbutan-1-one
;
_space_group_IT_number 14
_symmetry_cell_setting monoclinic
_symmetry_space_group_name_Hall '-P 2yn'
_symmetry_space_group_name_H-M 'P 1 21/n 1'
_atom_sites_solution_hydrogens geom
_atom_sites_solution_primary direct
_atom_sites_solution_secondary difmap
_audit_creation_method SHELXL-97
_cell_angle_alpha 90.00
_cell_angle_beta 108.080(3)
_cell_angle_gamma 90.00
_cell_formula_units_Z 4
_cell_length_a 12.670(2)
_cell_length_b 8.8499(14)
_cell_length_c 15.846(3)
_cell_measurement_reflns_used 2407
_cell_measurement_temperature 294(2)
_cell_measurement_theta_max 23.21
_cell_measurement_theta_min 2.67
_cell_volume 1689.1(5)
_computing_cell_refinement 'SAINT (Bruker, 1999)'
_computing_data_collection 'SMART (Bruker, 1999)'
_computing_data_reduction SAINT
_computing_molecular_graphics 'SHELXTL (Bruker, 1997)'
_computing_publication_material SHELXTL
_computing_structure_refinement 'SHELXL97 (Sheldrick, 1997)'
_computing_structure_solution 'SHELXS97 (Sheldrick, 1997)'
_diffrn_ambient_temperature 294(2)
_diffrn_measured_fraction_theta_full 0.997
_diffrn_measured_fraction_theta_max 0.997
_diffrn_measurement_device_type 'Bruker SMART CCD area-detector'
_diffrn_measurement_method '\f and \w'
_diffrn_radiation_monochromator graphite
_diffrn_radiation_source 'fine-focus sealed tube'
_diffrn_radiation_type MoK\a
_diffrn_radiation_wavelength 0.71073
_diffrn_reflns_av_R_equivalents 0.0313
_diffrn_reflns_av_sigmaI/netI 0.0375
_diffrn_reflns_limit_h_max 15
_diffrn_reflns_limit_h_min -13
_diffrn_reflns_limit_k_max 10
_diffrn_reflns_limit_k_min -11
_diffrn_reflns_limit_l_max 13
_diffrn_reflns_limit_l_min -19
_diffrn_reflns_number 9400
_diffrn_reflns_theta_full 26.39
_diffrn_reflns_theta_max 26.39
_diffrn_reflns_theta_min 1.81
_diffrn_standards_decay_% 0
_diffrn_standards_number 0
_exptl_absorpt_coefficient_mu 0.139
_exptl_absorpt_correction_T_max 0.9781
_exptl_absorpt_correction_T_min 0.9701
_exptl_absorpt_correction_type multi-scan
_exptl_absorpt_process_details '(SADABS; Sheldrick, 1996)'
_exptl_crystal_colour red
_exptl_crystal_density_diffrn 1.558
_exptl_crystal_density_method 'not measured'
_exptl_crystal_description block
_exptl_crystal_F_000 808
_exptl_crystal_size_max 0.22
_exptl_crystal_size_mid 0.20
_exptl_crystal_size_min 0.16
_refine_diff_density_max 0.170
_refine_diff_density_min -0.190
_refine_ls_extinction_method none
_refine_ls_goodness_of_fit_ref 0.983
_refine_ls_hydrogen_treatment constr
_refine_ls_matrix_type full
_refine_ls_number_parameters 253
_refine_ls_number_reflns 3451
_refine_ls_number_restraints 0
_refine_ls_restrained_S_all 0.983
_refine_ls_R_factor_all 0.0825
_refine_ls_R_factor_gt 0.0404
_refine_ls_shift/su_max 0.001
_refine_ls_shift/su_mean 0.000
_refine_ls_structure_factor_coef Fsqd
_refine_ls_weighting_details 'calc w=1/[\s^2^(Fo^2^)+(0.0539P)^2^+0.2886P] where P=(Fo^2^+2Fc^2^)/3'
_refine_ls_weighting_scheme calc
_refine_ls_wR_factor_gt 0.0970
_refine_ls_wR_factor_ref 0.1180
_reflns_number_gt 2112
_reflns_number_total 3451
_reflns_threshold_expression I>2\s(I)
_cod_data_source_file at2327.cif
_cod_data_source_block I
_cod_original_cell_volume 1689.0(5)
_cod_original_sg_symbol_H-M 'P 21/n'
_cod_database_code 2214036
_cod_database_fobs_code 2214036

loop_
_symmetry_equiv_pos_as_xyz
'x, y, z'
'-x+1/2, y+1/2, -z+1/2'
'-x, -y, -z'
'x-1/2, -y-1/2, z-1/2'

loop_
_atom_site_type_symbol
_atom_site_label
_atom_site_fract_x
_atom_site_fract_y
_atom_site_fract_z
_atom_site_U_iso_or_equiv
_atom_site_adp_type
_atom_site_calc_flag
_atom_site_refinement_flags
_atom_site_occupancy
F F1 0.52280(12) 0.60190(15) 0.76335(10) 0.0816(5) Uani d . 1
F F2 0.41425(12) 0.78857(19) 0.72284(12) 0.1009(6) Uani d . 1
F F3 0.46161(13) 0.71459(19) 0.85655(11) 0.1002(6) Uani d . 1
O O1 0.79723(12) 0.77365(17) 0.77580(10) 0.0630(4) Uani d . 1
O O2 0.90737(12) 1.09368(18) 0.89456(11) 0.0637(4) Uani d . 1
O O3 1.00769(13) 1.2392(2) 0.99578(12) 0.0780(5) Uani d . 1
O O4 0.92171(15) 1.3453(2) 1.25985(12) 0.0799(5) Uani d . 1
O O5 0.83158(16) 1.1765(2) 1.30921(11) 0.0870(6) Uani d . 1
N N1 0.64300(13) 0.86642(18) 0.89153(11) 0.0476(4) Uani d . 1
N N2 0.73460(13) 0.95719(18) 0.91460(11) 0.0497(4) Uani d . 1
H H2 0.7683 0.9782 0.8766 0.060 Uiso calc R 1
N N3 0.93045(14) 1.1511(2) 0.96872(12) 0.0515(4) Uani d . 1
N N4 0.86534(16) 1.2290(2) 1.25123(13) 0.0619(5) Uani d . 1
C C1 0.84995(17) 0.8257(2) 0.61940(15) 0.0527(5) Uani d . 1
H H1 0.8928 0.7563 0.6597 0.063 Uiso calc R 1
C C2 0.8773(2) 0.8615(3) 0.54414(16) 0.0668(7) Uani d . 1
H H2A 0.9378 0.8154 0.5334 0.080 Uiso calc R 1
C C3 0.8150(2) 0.9655(3) 0.48503(17) 0.0743(7) Uani d . 1
H H3 0.8338 0.9900 0.4345 0.089 Uiso calc R 1
C C4 0.7249(2) 1.0337(3) 0.50012(15) 0.0693(7) Uani d . 1
H H4 0.6832 1.1042 0.4599 0.083 Uiso calc R 1
C C5 0.69638(19) 0.9972(2) 0.57511(14) 0.0558(5) Uani d . 1
H H5 0.6352 1.0429 0.5850 0.067 Uiso calc R 1
C C6 0.75850(15) 0.8929(2) 0.63559(13) 0.0439(5) Uani d . 1
C C7 0.73331(16) 0.8507(2) 0.71830(13) 0.0439(5) Uani d . 1
C C8 0.62590(16) 0.9075(2) 0.73105(13) 0.0458(5) Uani d . 1
H H8A 0.6309 1.0164 0.7380 0.055 Uiso calc R 1
H H8B 0.5654 0.8861 0.6774 0.055 Uiso calc R 1
C C9 0.59704(16) 0.8416(2) 0.80879(14) 0.0450(5) Uani d . 1
C C10 0.49893(19) 0.7371(3) 0.78885(16) 0.0568(6) Uani d . 1
C C11 0.77211(15) 1.0141(2) 0.99852(12) 0.0433(5) Uani d . 1
C C12 0.86413(15) 1.1134(2) 1.02618(13) 0.0435(5) Uani d . 1
C C13 0.89433(16) 1.1825(2) 1.10864(13) 0.0474(5) Uani d . 1
H H13 0.9537 1.2496 1.1250 0.057 Uiso calc R 1
C C14 0.83583(17) 1.1508(2) 1.16547(13) 0.0482(5) Uani d . 1
C C15 0.74946(18) 1.0470(2) 1.14354(14) 0.0536(5) Uani d . 1
H H15 0.7135 1.0222 1.1847 0.064 Uiso calc R 1
C C16 0.71734(18) 0.9813(2) 1.06135(14) 0.0518(5) Uani d . 1
H H16 0.6582 0.9137 1.0467 0.062 Uiso calc R 1

loop_
_atom_site_aniso_label
_atom_site_aniso_U_11
_atom_site_aniso_U_22
_atom_site_aniso_U_33
_atom_site_aniso_U_12
_atom_site_aniso_U_13
_atom_site_aniso_U_23
F1 0.0895(10) 0.0567(8) 0.1060(12) -0.0184(7) 0.0410(9) -0.0213(8)
F2 0.0541(9) 0.1086(12) 0.1215(14) -0.0132(8) 0.0002(9) 0.0215(10)
F3 0.0975(11) 0.1294(13) 0.0980(12) -0.0536(10) 0.0659(10) -0.0294(10)
O1 0.0653(10) 0.0730(10) 0.0542(9) 0.0225(8) 0.0235(8) 0.0121(8)
O2 0.0675(10) 0.0758(11) 0.0578(10) -0.0087(8) 0.0342(9) -0.0039(8)
O3 0.0616(10) 0.0989(13) 0.0766(12) -0.0297(10) 0.0259(9) -0.0022(10)
O4 0.0753(11) 0.0800(12) 0.0771(12) -0.0021(10) 0.0130(9) -0.0242(10)
O5 0.0947(13) 0.1202(16) 0.0483(10) 0.0047(11) 0.0251(10) -0.0046(10)
N1 0.0494(10) 0.0469(10) 0.0513(11) -0.0034(8) 0.0226(9) -0.0026(8)
N2 0.0531(10) 0.0553(10) 0.0455(10) -0.0096(8) 0.0222(8) -0.0023(8)
N3 0.0457(10) 0.0551(11) 0.0560(12) 0.0005(9) 0.0191(9) 0.0110(9)
N4 0.0583(12) 0.0754(14) 0.0483(12) 0.0172(11) 0.0113(10) -0.0016(11)
C1 0.0468(12) 0.0590(13) 0.0552(13) -0.0029(10) 0.0198(10) -0.0034(11)
C2 0.0639(15) 0.0778(17) 0.0712(17) -0.0067(13) 0.0390(13) -0.0081(14)
C3 0.0924(19) 0.0799(18) 0.0636(16) -0.0149(15) 0.0434(15) -0.0004(14)
C4 0.0914(18) 0.0643(15) 0.0580(15) 0.0050(13) 0.0318(14) 0.0112(12)
C5 0.0642(14) 0.0529(12) 0.0528(13) 0.0058(11) 0.0219(11) 0.0007(11)
C6 0.0462(11) 0.0414(10) 0.0456(11) -0.0060(9) 0.0167(9) -0.0055(9)
C7 0.0492(11) 0.0385(10) 0.0457(12) -0.0003(9) 0.0171(10) -0.0039(9)
C8 0.0470(11) 0.0447(11) 0.0470(12) 0.0034(9) 0.0168(9) -0.0010(9)
C9 0.0455(11) 0.0427(11) 0.0520(13) 0.0019(9) 0.0227(10) -0.0017(9)
C10 0.0562(13) 0.0592(14) 0.0601(14) -0.0081(11) 0.0254(12) -0.0046(11)
C11 0.0466(11) 0.0439(11) 0.0411(11) 0.0039(9) 0.0162(9) 0.0046(9)
C12 0.0421(10) 0.0458(11) 0.0440(11) 0.0047(9) 0.0156(9) 0.0080(9)
C13 0.0415(11) 0.0485(12) 0.0483(12) 0.0048(9) 0.0084(9) 0.0047(10)
C14 0.0489(12) 0.0512(12) 0.0423(12) 0.0092(10) 0.0109(10) 0.0024(10)
C15 0.0613(13) 0.0597(13) 0.0463(12) 0.0061(11) 0.0262(11) 0.0092(10)
C16 0.0562(12) 0.0526(12) 0.0515(13) -0.0067(10) 0.0237(10) 0.0037(10)

loop_
_atom_type_symbol
_atom_type_description
_atom_type_scat_dispersion_real
_atom_type_scat_dispersion_imag
_atom_type_scat_source
C C 0.0033 0.0016 'International Tables Vol C Tables 4.2.6.8 and 6.1.1.4'
H H 0.0000 0.0000 'International Tables Vol C Tables 4.2.6.8 and 6.1.1.4'
N N 0.0061 0.0033 'International Tables Vol C Tables 4.2.6.8 and 6.1.1.4'
O O 0.0106 0.0060 'International Tables Vol C Tables 4.2.6.8 and 6.1.1.4'
F F 0.0171 0.0103 'International Tables Vol C Tables 4.2.6.8 and 6.1.1.4'

loop_
_geom_angle_atom_site_label_1
_geom_angle_atom_site_label_2
_geom_angle_atom_site_label_3
_geom_angle
C9 N1 N2 117.07(16)
C11 N2 N1 119.28(16)
C11 N2 H2 120.4
N1 N2 H2 120.4
O3 N3 O2 121.79(17)
O3 N3 C12 118.81(19)
O2 N3 C12 119.40(17)
O5 N4 O4 124.1(2)
O5 N4 C14 118.0(2)
O4 N4 C14 117.9(2)
C2 C1 C6 120.5(2)
C2 C1 H1 119.8
C6 C1 H1 119.8
C3 C2 C1 119.9(2)
C3 C2 H2A 120.0
C1 C2 H2A 120.0
C2 C3 C4 120.5(2)
C2 C3 H3 119.8
C4 C3 H3 119.8
C3 C4 C5 119.9(2)
C3 C4 H4 120.0
C5 C4 H4 120.0
C4 C5 C6 120.4(2)
C4 C5 H5 119.8
C6 C5 H5 119.8
C5 C6 C1 118.84(19)
C5 C6 C7 122.99(18)
C1 C6 C7 118.16(18)
O1 C7 C6 121.51(17)
O1 C7 C8 119.90(17)
C6 C7 C8 118.58(17)
C9 C8 C7 115.74(16)
C9 C8 H8A 108.3
C7 C8 H8A 108.3
C9 C8 H8B 108.3
C7 C8 H8B 108.3
H8A C8 H8B 107.4
N1 C9 C10 113.94(18)
N1 C9 C8 128.54(18)
C10 C9 C8 117.47(18)
F3 C10 F2 106.75(19)
F3 C10 F1 106.58(19)
F2 C10 F1 105.94(19)
F3 C10 C9 113.91(19)
F2 C10 C9 111.65(18)
F1 C10 C9 111.53(18)
N2 C11 C16 120.96(18)
N2 C11 C12 122.39(17)
C16 C11 C12 116.59(18)
C13 C12 C11 121.73(18)
C13 C12 N3 116.41(18)
C11 C12 N3 121.84(18)
C14 C13 C12 119.04(19)
C14 C13 H13 120.5
C12 C13 H13 120.5
C13 C14 C15 121.31(19)
C13 C14 N4 118.8(2)
C15 C14 N4 119.93(19)
C16 C15 C14 119.89(19)
C16 C15 H15 120.1
C14 C15 H15 120.1
C15 C16 C11 121.3(2)
C15 C16 H16 119.4
C11 C16 H16 119.4

loop_
_geom_bond_atom_site_label_1
_geom_bond_atom_site_label_2
_geom_bond_distance
F1 C10 1.328(3)
F2 C10 1.325(3)
F3 C10 1.315(2)
O1 C7 1.222(2)
O2 N3 1.229(2)
O3 N3 1.221(2)
O4 N4 1.235(2)
O5 N4 1.220(2)
N1 C9 1.278(2)
N1 N2 1.365(2)
N2 C11 1.362(2)
N2 H2 0.8600
N3 C12 1.456(2)
N4 C14 1.466(3)
C1 C2 1.378(3)
C1 C6 1.395(3)
C1 H1 0.9300
C2 C3 1.374(3)
C2 H2A 0.9300
C3 C4 1.375(3)
C3 H3 0.9300
C4 C5 1.383(3)
C4 H4 0.9300
C5 C6 1.386(3)
C5 H5 0.9300
C6 C7 1.490(3)
C7 C8 1.522(3)
C8 C9 1.507(3)
C8 H8A 0.9700
C8 H8B 0.9700
C9 C10 1.502(3)
C11 C16 1.409(3)
C11 C12 1.417(3)
C12 C13 1.385(3)
C13 C14 1.361(3)
C13 H13 0.9300
C14 C15 1.388(3)
C15 C16 1.368(3)
C15 H15 0.9300
C16 H16 0.9300

loop_
_geom_hbond_atom_site_label_D
_geom_hbond_atom_site_label_H
_geom_hbond_atom_site_label_A
_geom_hbond_distance_DH
_geom_hbond_distance_HA
_geom_hbond_distance_DA
_geom_hbond_angle_DHA
_geom_hbond_publ_flag
N2 H2 O2 0.86 1.98 2.604(2) 128.6 yes
N2 H2 O1 0.86 2.52 3.031(2) 119.4 yes

loop_
_geom_torsion_atom_site_label_1
_geom_torsion_atom_site_label_2
_geom_torsion_atom_site_label_3
_geom_torsion_atom_site_label_4
_geom_torsion
C9 N1 N2 C11 165.70(17)
C6 C1 C2 C3 0.8(3)
C1 C2 C3 C4 -0.4(4)
C2 C3 C4 C5 -0.2(4)
C3 C4 C5 C6 0.4(4)
C4 C5 C6 C1 0.0(3)
C4 C5 C6 C7 178.9(2)
C2 C1 C6 C5 -0.6(3)
C2 C1 C6 C7 -179.60(19)
C5 C6 C7 O1 -170.44(19)
C1 C6 C7 O1 8.5(3)
C5 C6 C7 C8 8.7(3)
C1 C6 C7 C8 -172.37(17)
O1 C7 C8 C9 -9.9(3)
C6 C7 C8 C9 170.94(17)
N2 N1 C9 C10 178.27(16)
N2 N1 C9 C8 -4.3(3)
C7 C8 C9 N1 71.9(3)
C7 C8 C9 C10 -110.8(2)
N1 C9 C10 F3 14.0(3)
C8 C9 C10 F3 -163.70(18)
N1 C9 C10 F2 135.0(2)
C8 C9 C10 F2 -42.7(3)
N1 C9 C10 F1 -106.7(2)
C8 C9 C10 F1 75.6(2)
N1 N2 C11 C16 -0.4(3)
N1 N2 C11 C12 -177.63(16)
N2 C11 C12 C13 173.26(17)
C16 C11 C12 C13 -4.1(3)
N2 C11 C12 N3 -5.3(3)
C16 C11 C12 N3 177.36(17)
O3 N3 C12 C13 0.2(3)
O2 N3 C12 C13 -179.73(17)
O3 N3 C12 C11 178.87(18)
O2 N3 C12 C11 -1.1(3)
C11 C12 C13 C14 1.8(3)
N3 C12 C13 C14 -179.53(17)
C12 C13 C14 C15 2.3(3)
C12 C13 C14 N4 -177.54(17)
O5 N4 C14 C13 -163.28(19)
O4 N4 C14 C13 17.7(3)
O5 N4 C14 C15 16.9(3)
O4 N4 C14 C15 -162.20(19)
C13 C14 C15 C16 -4.0(3)
N4 C14 C15 C16 175.84(19)
C14 C15 C16 C11 1.5(3)
N2 C11 C16 C15 -175.03(18)
C12 C11 C16 C15 2.3(3)

loop_
_cod_related_entry_id
_cod_related_entry_database
_cod_related_entry_code
1 ChemSpider 21184847
